data_4104450
loop_
_publ_author_name
'Vadim A. Soloshonok'
'Trevor K. Ellis'
'Hisanori Ueki'
'Taizo Ono'

_publ_contact_author
; 
   Prof. Vadim A. Soloshonok 
   Department of Chemistry and Biochemistry
   University of Oklahoma 
   620 Parrington Oval, Room 208
   Norman, OK  73019-3051  USA 
;
_publ_contact_author_email vadim@ou.edu
_publ_contact_author_fax 1(405)3256111
_publ_contact_author_phone 1(405)3258279
_publ_section_title
;
 Resolution/Deracemization of Chiral \a-Amino Acids Using Resolving
 Reagents with Flexible Stereogenic Centers
;
_journal_name_full 'Journal of the American Chemical Society'
_journal_page_first 7208
_journal_page_last 7209
_journal_paper_doi 10.1021/ja9026055
_journal_volume 131
_journal_year 2009
_chemical_absolute_configuration ad
_chemical_formula_moiety 'C28 H29 N3 Ni O3, C H Cl3'
_chemical_formula_sum 'C30 H32 N4 Ni O3'
_chemical_formula_weight 555.31
_chemical_name_systematic
; 
 ? 
;
_space_group_IT_number 19
_symmetry_cell_setting orthorhombic
_symmetry_space_group_name_Hall 'P 2ac 2ab'
_symmetry_space_group_name_H-M 'P 21 21 21'
_atom_sites_solution_hydrogens geom
_atom_sites_solution_primary direct
_atom_sites_solution_secondary difmap
_audit_creation_method SHELXL-97
_cell_angle_alpha 90.00
_cell_angle_beta 90.00
_cell_angle_gamma 90.00
_cell_formula_units_Z 4
_cell_length_a 9.8982(12)
_cell_length_b 12.9223(16)
_cell_length_c 21.547(2)
_cell_measurement_reflns_used 8773
_cell_measurement_temperature 100(2)
_cell_measurement_theta_max 28.25
_cell_measurement_theta_min 2.46
_cell_volume 2756.0(5)
_computing_cell_refinement 'Bruker SMART'
_computing_data_collection 'Bruker SMART'
_computing_data_reduction 'Bruker SAINT'
_computing_molecular_graphics 'SHELXTL (Sheldrick, 2000)'
_computing_publication_material 'SHELXTL (Sheldrick, 2000)'
_computing_structure_refinement 'SHELXTL (Sheldrick, 2000)'
_computing_structure_solution 'SHELXTL (Sheldrick, 2000)'
_diffrn_ambient_temperature 100(2)
_diffrn_measured_fraction_theta_full 0.999
_diffrn_measured_fraction_theta_max 0.999
_diffrn_measurement_device_type 'Bruker APEX'
_diffrn_measurement_method '\w scans'
_diffrn_radiation_monochromator graphite
_diffrn_radiation_source 'fine-focus sealed tube'
_diffrn_radiation_type MoK\a
_diffrn_radiation_wavelength 0.71073
_diffrn_reflns_av_R_equivalents 0.0223
_diffrn_reflns_av_sigmaI/netI 0.0194
_diffrn_reflns_limit_h_max 8
_diffrn_reflns_limit_h_min -12
_diffrn_reflns_limit_k_max 15
_diffrn_reflns_limit_k_min -15
_diffrn_reflns_limit_l_max 26
_diffrn_reflns_limit_l_min -26
_diffrn_reflns_number 17718
_diffrn_reflns_theta_full 25.99
_diffrn_reflns_theta_max 25.99
_diffrn_reflns_theta_min 1.84
_diffrn_standards_number 0
_exptl_absorpt_coefficient_mu 0.742
_exptl_absorpt_correction_T_max 0.8192
_exptl_absorpt_correction_T_min 0.7557
_exptl_absorpt_correction_type multi-scan
_exptl_absorpt_process_details 'SADABS (Sheldrick, 2002)'
_exptl_crystal_colour red
_exptl_crystal_density_diffrn 1.338
_exptl_crystal_description block
_exptl_crystal_F_000 1168
_exptl_crystal_size_max 0.40
_exptl_crystal_size_mid 0.34
_exptl_crystal_size_min 0.28
_refine_diff_density_max 0.221
_refine_diff_density_min -0.209
_refine_diff_density_rms 0.040
_refine_ls_abs_structure_details 'Flack H D (1983), Acta Cryst. A39, 876-881'
_refine_ls_abs_structure_Flack 0.000(8)
_refine_ls_extinction_method none
_refine_ls_goodness_of_fit_ref 1.003
_refine_ls_hydrogen_treatment mixed
_refine_ls_matrix_type full
_refine_ls_number_parameters 319
_refine_ls_number_reflns 5382
_refine_ls_number_restraints 0
_refine_ls_restrained_S_all 1.003
_refine_ls_R_factor_all 0.0233
_refine_ls_R_factor_gt 0.0229
_refine_ls_shift/su_max 0.003
_refine_ls_shift/su_mean 0.000
_refine_ls_structure_factor_coef Fsqd
_refine_ls_weighting_details 'calc w=1/[\s^2^(Fo^2^)+(0.0360P)^2^+0.8000P] where P=(Fo^2^+2Fc^2^)/3'
_refine_ls_weighting_scheme calc
_refine_ls_wR_factor_gt 0.0598
_refine_ls_wR_factor_ref 0.0600
_reflns_number_gt 5298
_reflns_number_total 5382
_reflns_threshold_expression I>2\s(I)
_cod_data_source_file ja9026055_si_004.cif
_cod_data_source_block 06032
_cod_database_code 4104450

loop_
_symmetry_equiv_pos_as_xyz
'x, y, z'
'-x+1/2, -y, z+1/2'
'-x, y+1/2, -z+1/2'
'x+1/2, -y+1/2, -z'

loop_
_atom_site_label
_atom_site_type_symbol
_atom_site_fract_x
_atom_site_fract_y
_atom_site_fract_z
_atom_site_U_iso_or_equiv
_atom_site_adp_type
_atom_site_occupancy
_atom_site_symmetry_multiplicity
_atom_site_calc_flag
_atom_site_refinement_flags
Ni1 Ni 0.521666(19) 0.640869(16) 0.620483(8) 0.01933(6) Uani 1 1 d .
O1 O 0.21695(14) 0.45025(10) 0.62120(7) 0.0399(3) Uani 1 1 d .
O2 O 0.87058(12) 0.75994(10) 0.57971(5) 0.0244(2) Uani 1 1 d .
O3 O 0.65037(11) 0.72035(9) 0.57894(5) 0.0225(2) Uani 1 1 d .
N1 N 0.38140(13) 0.67586(10) 0.56239(6) 0.0172(3) Uani 1 1 d .
H1N H 0.412(2) 0.6945(15) 0.5291(9) 0.021 Uiso 1 1 d .
N2 N 0.39665(14) 0.55159(11) 0.65583(6) 0.0233(3) Uani 1 1 d .
N3 N 0.65032(14) 0.62007(11) 0.68080(6) 0.0226(3) Uani 1 1 d .
C1 C 0.14612(17) 0.74171(13) 0.67558(7) 0.0236(3) Uani 1 1 d .
H1 H 0.0750 0.7254 0.6476 0.028 Uiso 1 1 calc R
C2 C 0.1226(2) 0.73946(15) 0.73967(8) 0.0314(4) Uani 1 1 d .
H2 H 0.0361 0.7208 0.7551 0.038 Uiso 1 1 calc R
C3 C 0.2254(2) 0.76446(16) 0.78041(8) 0.0328(4) Uani 1 1 d .
H3 H 0.2098 0.7622 0.8239 0.039 Uiso 1 1 calc R
C4 C 0.35067(19) 0.79272(14) 0.75798(8) 0.0283(4) Uani 1 1 d .
H4 H 0.4208 0.8108 0.7861 0.034 Uiso 1 1 calc R
C5 C 0.37470(17) 0.79489(13) 0.69452(7) 0.0229(3) Uani 1 1 d .
H5 H 0.4609 0.8150 0.6794 0.027 Uiso 1 1 calc R
C6 C 0.27289(17) 0.76763(12) 0.65272(7) 0.0186(3) Uani 1 1 d .
C7 C 0.29753(15) 0.76773(12) 0.58272(7) 0.0171(3) Uani 1 1 d .
H7 H 0.2078 0.7630 0.5616 0.021 Uiso 1 1 calc R
C8 C 0.36671(17) 0.86638(13) 0.56067(7) 0.0219(3) Uani 1 1 d .
H8A H 0.4566 0.8713 0.5795 0.033 Uiso 1 1 d R
H8B H 0.3125 0.9265 0.5729 0.033 Uiso 1 1 d R
H8C H 0.3755 0.8648 0.5154 0.033 Uiso 1 1 d R
C9 C 0.30922(17) 0.57494(12) 0.55199(7) 0.0215(3) Uani 1 1 d .
C10 C 0.3991(2) 0.51102(14) 0.50797(9) 0.0306(4) Uani 1 1 d .
H10A H 0.3624 0.4408 0.5042 0.046 Uiso 1 1 d R
H10B H 0.4910 0.5077 0.5247 0.046 Uiso 1 1 d R
H10C H 0.4009 0.5439 0.4670 0.046 Uiso 1 1 d R
C11 C 0.16929(17) 0.58514(13) 0.52360(7) 0.0224(3) Uani 1 1 d .
H11A H 0.1094 0.6207 0.5529 0.034 Uiso 1 1 d R
H11B H 0.1332 0.5161 0.5146 0.034 Uiso 1 1 d R
H11C H 0.1751 0.6251 0.4851 0.034 Uiso 1 1 d R
C12 C 0.30085(16) 0.51873(12) 0.61462(9) 0.0246(3) Uani 1 1 d .
C13 C 0.38970(17) 0.52742(14) 0.71889(8) 0.0262(4) Uani 1 1 d .
C14 C 0.27539(19) 0.47995(16) 0.74543(9) 0.0343(4) Uani 1 1 d .
H14 H 0.2044 0.4568 0.7192 0.041 Uiso 1 1 calc R
C15 C 0.26446(19) 0.46637(18) 0.80889(9) 0.0409(5) Uani 1 1 d .
H15 H 0.1864 0.4338 0.8255 0.049 Uiso 1 1 calc R
C16 C 0.3650(2) 0.49931(19) 0.84840(8) 0.0396(5) Uani 1 1 d .
H16 H 0.3549 0.4922 0.8920 0.048 Uiso 1 1 calc R
C17 C 0.48010(19) 0.54255(15) 0.82394(7) 0.0325(4) Uani 1 1 d .
H17 H 0.5503 0.5637 0.8512 0.039 Uiso 1 1 calc R
C18 C 0.49690(17) 0.55642(14) 0.75907(7) 0.0270(4) Uani 1 1 d .
C19 C 0.62852(17) 0.59527(14) 0.73817(7) 0.0235(3) Uani 1 1 d .
C20 C 0.73872(18) 0.60721(14) 0.78569(7) 0.0246(4) Uani 1 1 d .
C21 C 0.76039(19) 0.70329(15) 0.81347(7) 0.0294(4) Uani 1 1 d .
H21 H 0.7087 0.7615 0.8007 0.035 Uiso 1 1 calc R
C22 C 0.8572(2) 0.71436(16) 0.85969(8) 0.0336(4) Uani 1 1 d .
H22 H 0.8712 0.7798 0.8787 0.040 Uiso 1 1 calc R
C23 C 0.93361(18) 0.62938(15) 0.87796(8) 0.0310(4) Uani 1 1 d .
H23 H 1.0005 0.6369 0.9093 0.037 Uiso 1 1 calc R
C24 C 0.91250(18) 0.53415(15) 0.85075(7) 0.0275(4) Uani 1 1 d .
H24 H 0.9642 0.4761 0.8638 0.033 Uiso 1 1 calc R
C25 C 0.81616(17) 0.52260(14) 0.80443(7) 0.0250(3) Uani 1 1 d .
H25 H 0.8030 0.4570 0.7855 0.030 Uiso 1 1 calc R
C26 C 0.78785(15) 0.64576(14) 0.65844(7) 0.0217(3) Uani 1 1 d .
H26 H 0.8400 0.6823 0.6916 0.026 Uiso 1 1 calc R
C27 C 0.85955(18) 0.54608(14) 0.63969(8) 0.0291(4) Uani 1 1 d .
H27A H 0.8631 0.4990 0.6753 0.044 Uiso 1 1 d R
H27B H 0.9516 0.5622 0.6260 0.044 Uiso 1 1 d R
H27C H 0.8100 0.5130 0.6057 0.044 Uiso 1 1 d R
C28 C 0.77144(17) 0.71565(13) 0.60158(7) 0.0208(3) Uani 1 1 d .

loop_
_atom_site_aniso_label
_atom_site_aniso_U_11
_atom_site_aniso_U_22
_atom_site_aniso_U_33
_atom_site_aniso_U_23
_atom_site_aniso_U_13
_atom_site_aniso_U_12
Ni1 0.01366(9) 0.02996(10) 0.01437(9) 0.00735(8) 0.00082(7) 0.00242(8)
O1 0.0431(8) 0.0354(7) 0.0414(7) 0.0155(6) -0.0033(7) -0.0129(6)
O2 0.0182(6) 0.0371(6) 0.0179(5) 0.0041(5) -0.0002(4) -0.0030(5)
O3 0.0167(6) 0.0350(6) 0.0159(5) 0.0069(5) -0.0005(4) 0.0006(5)
N1 0.0147(6) 0.0238(6) 0.0130(6) 0.0030(5) 0.0018(5) 0.0015(5)
N2 0.0180(7) 0.0305(7) 0.0214(7) 0.0102(5) 0.0033(5) 0.0032(6)
N3 0.0146(7) 0.0342(8) 0.0190(6) 0.0071(5) 0.0023(5) 0.0057(6)
C1 0.0215(8) 0.0298(8) 0.0194(7) -0.0015(6) 0.0005(6) -0.0031(7)
C2 0.0267(9) 0.0449(10) 0.0226(8) 0.0017(7) 0.0071(7) -0.0063(8)
C3 0.0354(10) 0.0471(11) 0.0159(7) 0.0020(7) 0.0049(7) 0.0000(9)
C4 0.0284(9) 0.0384(9) 0.0180(7) 0.0010(7) -0.0061(7) 0.0008(8)
C5 0.0178(8) 0.0312(8) 0.0197(7) 0.0008(6) -0.0010(6) -0.0019(7)
C6 0.0197(8) 0.0212(7) 0.0148(7) 0.0012(6) -0.0010(6) 0.0009(6)
C7 0.0142(7) 0.0227(8) 0.0144(7) 0.0004(6) -0.0028(6) 0.0017(6)
C8 0.0246(8) 0.0248(7) 0.0163(6) 0.0017(6) 0.0004(6) 0.0004(7)
C9 0.0223(8) 0.0207(7) 0.0215(8) 0.0007(6) 0.0017(7) 0.0005(6)
C10 0.0315(10) 0.0272(8) 0.0332(9) -0.0044(7) 0.0080(8) 0.0043(8)
C11 0.0233(8) 0.0237(8) 0.0201(7) -0.0019(6) -0.0011(6) -0.0049(7)
C12 0.0204(8) 0.0243(7) 0.0290(8) 0.0055(7) 0.0021(7) 0.0031(6)
C13 0.0188(8) 0.0340(9) 0.0258(8) 0.0144(7) 0.0046(7) 0.0102(7)
C14 0.0210(9) 0.0481(11) 0.0338(10) 0.0186(8) 0.0039(8) 0.0060(8)
C15 0.0205(9) 0.0632(13) 0.0391(10) 0.0282(10) 0.0122(8) 0.0112(9)
C16 0.0246(9) 0.0704(14) 0.0239(9) 0.0229(9) 0.0086(7) 0.0180(10)
C17 0.0224(8) 0.0546(11) 0.0203(7) 0.0157(7) 0.0046(7) 0.0160(9)
C18 0.0188(9) 0.0392(9) 0.0229(7) 0.0137(7) 0.0064(6) 0.0099(7)
C19 0.0182(8) 0.0347(8) 0.0175(7) 0.0081(6) 0.0024(6) 0.0104(7)
C20 0.0196(8) 0.0400(9) 0.0142(7) 0.0067(6) 0.0043(6) 0.0081(7)
C21 0.0302(9) 0.0409(10) 0.0171(7) 0.0047(7) 0.0028(7) 0.0138(8)
C22 0.0411(11) 0.0410(10) 0.0189(7) -0.0023(7) 0.0025(8) 0.0114(9)
C23 0.0264(8) 0.0480(10) 0.0185(7) 0.0032(8) -0.0030(7) 0.0079(8)
C24 0.0215(8) 0.0413(10) 0.0196(8) 0.0094(7) 0.0009(7) 0.0102(8)
C25 0.0199(8) 0.0352(9) 0.0200(8) 0.0069(7) 0.0015(6) 0.0043(7)
C26 0.0147(7) 0.0357(8) 0.0147(6) 0.0043(7) 0.0006(5) 0.0013(7)
C27 0.0222(9) 0.0361(9) 0.0289(8) 0.0095(7) 0.0068(7) 0.0058(8)
C28 0.0181(8) 0.0304(8) 0.0139(7) 0.0004(6) 0.0008(6) 0.0008(7)

loop_
_atom_type_symbol
_atom_type_description
_atom_type_scat_dispersion_real
_atom_type_scat_dispersion_imag
_atom_type_scat_source
C C 0.0033 0.0016 'International Tables Vol C Tables 4.2.6.8 and 6.1.1.4'
H H 0.0000 0.0000 'International Tables Vol C Tables 4.2.6.8 and 6.1.1.4'
N N 0.0061 0.0033 'International Tables Vol C Tables 4.2.6.8 and 6.1.1.4'
O O 0.0106 0.0060 'International Tables Vol C Tables 4.2.6.8 and 6.1.1.4'
Ni Ni 0.3393 1.1124 'International Tables Vol C Tables 4.2.6.8 and 6.1.1.4'

loop_
_geom_angle_atom_site_label_1
_geom_angle_atom_site_label_2
_geom_angle_atom_site_label_3
_geom_angle
N3 Ni1 N2 94.63(6)
N3 Ni1 O3 86.95(6)
N2 Ni1 O3 174.23(6)
N3 Ni1 N1 173.75(6)
N2 Ni1 N1 86.10(6)
O3 Ni1 N1 92.94(5)
C28 O3 Ni1 115.17(10)
C9 N1 C7 117.56(12)
C9 N1 Ni1 103.65(9)
C7 N1 Ni1 113.08(9)
C9 N1 H1N 107.6(13)
C7 N1 H1N 103.1(13)
Ni1 N1 H1N 112.0(14)
C12 N2 C13 121.92(15)
C12 N2 Ni1 112.90(10)
C13 N2 Ni1 124.87(12)
C19 N3 C26 121.26(14)
C19 N3 Ni1 126.53(12)
C26 N3 Ni1 111.93(10)
C6 C1 C2 120.31(16)
C6 C1 H1 119.8
C2 C1 H1 119.8
C3 C2 C1 119.91(17)
C3 C2 H2 120.0
C1 C2 H2 120.0
C4 C3 C2 120.07(15)
C4 C3 H3 120.0
C2 C3 H3 120.0
C3 C4 C5 120.28(16)
C3 C4 H4 119.9
C5 C4 H4 119.9
C4 C5 C6 120.43(16)
C4 C5 H5 119.8
C6 C5 H5 119.8
C1 C6 C5 118.95(14)
C1 C6 C7 119.63(14)
C5 C6 C7 121.41(15)
N1 C7 C8 108.64(12)
N1 C7 C6 111.88(13)
C8 C7 C6 112.36(13)
N1 C7 H7 107.9
C8 C7 H7 107.9
C6 C7 H7 107.9
C7 C8 H8A 109.5
C7 C8 H8B 109.5
H8A C8 H8B 109.5
C7 C8 H8C 109.5
H8A C8 H8C 109.5
H8B C8 H8C 109.5
N1 C9 C11 114.69(13)
N1 C9 C12 107.76(13)
C11 C9 C12 110.23(13)
N1 C9 C10 106.41(13)
C11 C9 C10 108.95(14)
C12 C9 C10 108.59(14)
C9 C10 H10A 109.5
C9 C10 H10B 109.5
H10A C10 H10B 109.5
C9 C10 H10C 109.5
H10A C10 H10C 109.5
H10B C10 H10C 109.5
C9 C11 H11A 109.5
C9 C11 H11B 109.5
H11A C11 H11B 109.5
C9 C11 H11C 109.5
H11A C11 H11C 109.5
H11B C11 H11C 109.5
O1 C12 N2 128.40(17)
O1 C12 C9 118.78(16)
N2 C12 C9 112.76(14)
N2 C13 C14 122.17(17)
N2 C13 C18 119.84(15)
C14 C13 C18 117.89(15)
C15 C14 C13 121.31(19)
C15 C14 H14 119.3
C13 C14 H14 119.3
C16 C15 C14 121.04(18)
C16 C15 H15 119.5
C14 C15 H15 119.5
C17 C16 C15 119.20(16)
C17 C16 H16 120.4
C15 C16 H16 120.4
C16 C17 C18 121.76(18)
C16 C17 H17 119.1
C18 C17 H17 119.1
C17 C18 C13 118.67(16)
C17 C18 C19 116.72(16)
C13 C18 C19 124.53(14)
N3 C19 C18 121.71(15)
N3 C19 C20 120.24(15)
C18 C19 C20 118.04(13)
C25 C20 C21 119.27(16)
C25 C20 C19 121.01(16)
C21 C20 C19 119.67(15)
C22 C21 C20 120.35(17)
C22 C21 H21 119.8
C20 C21 H21 119.8
C21 C22 C23 119.78(18)
C21 C22 H22 120.1
C23 C22 H22 120.1
C24 C23 C22 120.14(16)
C24 C23 H23 119.9
C22 C23 H23 119.9
C23 C24 C25 120.37(16)
C23 C24 H24 119.8
C25 C24 H24 119.8
C24 C25 C20 120.08(17)
C24 C25 H25 120.0
C20 C25 H25 120.0
N3 C26 C27 108.93(14)
N3 C26 C28 107.16(12)
C27 C26 C28 109.62(12)
N3 C26 H26 110.4
C27 C26 H26 110.4
C28 C26 H26 110.4
C26 C27 H27A 109.5
C26 C27 H27B 109.5
H27A C27 H27B 109.5
C26 C27 H27C 109.5
H27A C27 H27C 109.5
H27B C27 H27C 109.5
O2 C28 O3 124.90(14)
O2 C28 C26 119.77(14)
O3 C28 C26 115.29(14)

loop_
_geom_bond_atom_site_label_1
_geom_bond_atom_site_label_2
_geom_bond_distance
Ni1 N3 1.8393(14)
Ni1 N2 1.8554(14)
Ni1 O3 1.8652(11)
Ni1 N1 1.9232(13)
O1 C12 1.222(2)
O2 C28 1.230(2)
O3 C28 1.295(2)
N1 C9 1.504(2)
N1 C7 1.5135(19)
N1 H1N 0.81(2)
N2 C12 1.367(2)
N2 C13 1.396(2)
N3 C19 1.295(2)
N3 C26 1.482(2)
C1 C6 1.389(2)
C1 C2 1.401(2)
C1 H1 0.9500
C2 C3 1.382(3)
C2 H2 0.9500
C3 C4 1.380(3)
C3 H3 0.9500
C4 C5 1.388(2)
C4 H4 0.9500
C5 C6 1.397(2)
C5 H5 0.9500
C6 C7 1.5279(19)
C7 C8 1.523(2)
C7 H7 1.0000
C8 H8A 0.9800
C8 H8B 0.9800
C8 H8C 0.9800
C9 C11 1.520(2)
C9 C12 1.535(2)
C9 C10 1.540(2)
C10 H10A 0.9800
C10 H10B 0.9800
C10 H10C 0.9800
C11 H11A 0.9800
C11 H11B 0.9800
C11 H11C 0.9800
C13 C14 1.408(3)
C13 C18 1.420(3)
C14 C15 1.383(3)
C14 H14 0.9500
C15 C16 1.377(3)
C15 H15 0.9500
C16 C17 1.374(3)
C16 H16 0.9500
C17 C18 1.419(2)
C17 H17 0.9500
C18 C19 1.467(2)
C19 C20 1.504(2)
C20 C25 1.395(2)
C20 C21 1.395(3)
C21 C22 1.390(3)
C21 H21 0.9500
C22 C23 1.390(3)
C22 H22 0.9500
C23 C24 1.379(3)
C23 H23 0.9500
C24 C25 1.388(2)
C24 H24 0.9500
C25 H25 0.9500
C26 C27 1.525(2)
C26 C28 1.531(2)
C26 H26 1.0000
C27 H27A 0.9800
C27 H27B 0.9800
C27 H27C 0.9800

loop_
_geom_hbond_atom_site_label_D
_geom_hbond_atom_site_label_H
_geom_hbond_atom_site_label_A
_geom_hbond_distance_DH
_geom_hbond_distance_HA
_geom_hbond_distance_DA
_geom_hbond_angle_DHA
_geom_hbond_site_symmetry_A
N1 H1N O2 0.81(2) 2.45(2) 3.1740(17) 148.3(18) 4_466

loop_
_geom_torsion_atom_site_label_1
_geom_torsion_atom_site_label_2
_geom_torsion_atom_site_label_3
_geom_torsion_atom_site_label_4
_geom_torsion
N3 Ni1 O3 C28 9.69(12)
N1 Ni1 O3 C28 -176.57(11)
N2 Ni1 N1 C9 -36.54(10)
O3 Ni1 N1 C9 137.76(9)
N2 Ni1 N1 C7 91.85(11)
O3 Ni1 N1 C7 -93.85(10)
N3 Ni1 N2 C12 -159.97(11)
N1 Ni1 N2 C12 26.26(11)
N3 Ni1 N2 C13 26.39(14)
N1 Ni1 N2 C13 -147.38(14)
N2 Ni1 N3 C19 -28.34(16)
O3 Ni1 N3 C19 157.22(16)
N2 Ni1 N3 C26 157.69(12)
O3 Ni1 N3 C26 -16.74(12)
C6 C1 C2 C3 0.9(3)
C1 C2 C3 C4 0.7(3)
C2 C3 C4 C5 -0.9(3)
C3 C4 C5 C6 -0.6(3)
C2 C1 C6 C5 -2.3(3)
C2 C1 C6 C7 178.85(16)
C4 C5 C6 C1 2.1(3)
C4 C5 C6 C7 -179.01(16)
C9 N1 C7 C8 -152.50(13)
Ni1 N1 C7 C8 86.71(12)
C9 N1 C7 C6 82.88(17)
Ni1 N1 C7 C6 -37.91(16)
C1 C6 C7 N1 -106.18(17)
C5 C6 C7 N1 74.96(19)
C1 C6 C7 C8 131.29(15)
C5 C6 C7 C8 -47.6(2)
C7 N1 C9 C11 36.83(19)
Ni1 N1 C9 C11 162.41(11)
C7 N1 C9 C12 -86.32(15)
Ni1 N1 C9 C12 39.25(13)
C7 N1 C9 C10 157.36(13)
Ni1 N1 C9 C10 -77.06(13)
C13 N2 C12 O1 -16.8(3)
Ni1 N2 C12 O1 169.40(16)
C13 N2 C12 C9 166.14(14)
Ni1 N2 C12 C9 -7.71(17)
N1 C9 C12 O1 160.51(15)
C11 C9 C12 O1 34.7(2)
C10 C9 C12 O1 -84.61(19)
N1 C9 C12 N2 -22.07(18)
C11 C9 C12 N2 -147.91(14)
C10 C9 C12 N2 92.81(17)
C12 N2 C13 C14 -8.7(3)
Ni1 N2 C13 C14 164.41(14)
C12 N2 C13 C18 175.12(15)
Ni1 N2 C13 C18 -11.8(2)
N2 C13 C14 C15 -173.17(18)
C18 C13 C14 C15 3.1(3)
C13 C14 C15 C16 0.3(3)
C14 C15 C16 C17 -2.6(3)
C15 C16 C17 C18 1.5(3)
C16 C17 C18 C13 1.9(3)
C16 C17 C18 C19 -175.01(18)
N2 C13 C18 C17 172.27(16)
C14 C13 C18 C17 -4.1(3)
N2 C13 C18 C19 -11.1(3)
C14 C13 C18 C19 172.55(17)
C26 N3 C19 C18 -171.72(15)
Ni1 N3 C19 C18 14.8(2)
C26 N3 C19 C20 9.1(2)
Ni1 N3 C19 C20 -164.34(12)
C17 C18 C19 N3 -173.27(16)
C13 C18 C19 N3 10.0(3)
C17 C18 C19 C20 5.9(2)
C13 C18 C19 C20 -170.78(16)
N3 C19 C20 C25 -99.3(2)
C18 C19 C20 C25 81.5(2)
N3 C19 C20 C21 83.5(2)
C18 C19 C20 C21 -95.7(2)
C25 C20 C21 C22 -0.6(3)
C19 C20 C21 C22 176.76(16)
C20 C21 C22 C23 0.5(3)
C21 C22 C23 C24 -0.6(3)
C22 C23 C24 C25 0.8(3)
C23 C24 C25 C20 -0.9(2)
C21 C20 C25 C24 0.7(2)
C19 C20 C25 C24 -176.56(15)
C19 N3 C26 C27 86.66(19)
Ni1 N3 C26 C27 -99.00(13)
C19 N3 C26 C28 -154.82(15)
Ni1 N3 C26 C28 19.51(16)
Ni1 O3 C28 O2 177.79(13)
Ni1 O3 C28 C26 0.00(18)
N3 C26 C28 O2 169.47(15)
C27 C26 C28 O2 -72.5(2)
N3 C26 C28 O3 -12.6(2)
C27 C26 C28 O3 105.46(16)
